data_7036516
loop_
_publ_author_name
'Manrique, Ester'
'Poater, Albert'
'Fontrodona, Xavier'
'Sol\`a, Miquel'
'Rodr\'iguez, Montserrat'
'Romero, Isabel'

_publ_section_title
;
 Reusable manganese compounds containing pyrazole-based ligands for olefin
 epoxidation reactions.
;
_journal_issue 40
_journal_name_full 'Dalton transactions (Cambridge, England : 2003)'
_journal_page_first 17529
_journal_page_last 17543
_journal_paper_doi 10.1039/c5dt02787j
_journal_volume 44
_journal_year 2015
_chemical_formula_moiety 'C18 H14 Cl Mn N4 O2'
_chemical_formula_sum 'C18 H14 Cl Mn N4 O2'
_chemical_formula_weight 408.72
_chemical_name_systematic
; 
 ? 
;
_space_group_IT_number 14
_symmetry_cell_setting monoclinic
_symmetry_space_group_name_Hall '-P 2ybc'
_symmetry_space_group_name_H-M 'P 1 21/c 1'
_atom_sites_solution_hydrogens geom
_atom_sites_solution_primary direct
_atom_sites_solution_secondary difmap
_audit_creation_method SHELXL-97
_audit_update_record
;
2014-10-31 deposited with the CCDC.
2015-09-11 downloaded from the CCDC.
;
_cell_angle_alpha 90.00
_cell_angle_beta 96.061(6)
_cell_angle_gamma 90.00
_cell_formula_units_Z 4
_cell_length_a 12.183(4)
_cell_length_b 7.422(3)
_cell_length_c 18.732(7)
_cell_measurement_reflns_used 3387
_cell_measurement_temperature 293(2)
_cell_measurement_theta_max 28.16
_cell_measurement_theta_min 2.61
_cell_volume 1684.3(11)
_computing_cell_refinement 'Bruker SMART'
_computing_data_collection 'Bruker SMART'
_computing_data_reduction 'Bruker SAINT'
_computing_molecular_graphics 'Bruker SHELXTL'
_computing_publication_material 'Bruker SHELXTL'
_computing_structure_refinement 'SHELXL-97 (Sheldrick, 1997)'
_computing_structure_solution 'SHELXS-97 (Sheldrick, 1990)'
_diffrn_ambient_temperature 293(2)
_diffrn_measured_fraction_theta_full 0.993
_diffrn_measured_fraction_theta_max 0.993
_diffrn_measurement_device_type 'CCD area detector'
_diffrn_measurement_method 'phi and omega scans'
_diffrn_radiation_monochromator graphite
_diffrn_radiation_source 'fine-focus sealed tube'
_diffrn_radiation_type MoK\a
_diffrn_radiation_wavelength 0.71073
_diffrn_reflns_av_R_equivalents 0.0826
_diffrn_reflns_av_sigmaI/netI 0.0576
_diffrn_reflns_limit_h_max 16
_diffrn_reflns_limit_h_min -15
_diffrn_reflns_limit_k_max 9
_diffrn_reflns_limit_k_min -9
_diffrn_reflns_limit_l_max 24
_diffrn_reflns_limit_l_min -24
_diffrn_reflns_number 24962
_diffrn_reflns_theta_full 28.33
_diffrn_reflns_theta_max 28.33
_diffrn_reflns_theta_min 2.19
_exptl_absorpt_coefficient_mu 0.964
_exptl_absorpt_correction_T_max 1.0
_exptl_absorpt_correction_T_min 0.907691
_exptl_absorpt_correction_type empirical
_exptl_absorpt_process_details 'SADABS v2.10 BRUKER 2001'
_exptl_crystal_colour green
_exptl_crystal_density_diffrn 1.612
_exptl_crystal_density_method 'not measured'
_exptl_crystal_description block
_exptl_crystal_F_000 832
_exptl_crystal_size_max 0.20
_exptl_crystal_size_mid 0.20
_exptl_crystal_size_min 0.10
_refine_diff_density_max 0.402
_refine_diff_density_min -0.277
_refine_diff_density_rms 0.070
_refine_ls_extinction_method none
_refine_ls_goodness_of_fit_ref 1.026
_refine_ls_hydrogen_treatment mixed
_refine_ls_matrix_type full
_refine_ls_number_parameters 243
_refine_ls_number_reflns 4154
_refine_ls_number_restraints 0
_refine_ls_restrained_S_all 1.026
_refine_ls_R_factor_all 0.0877
_refine_ls_R_factor_gt 0.0475
_refine_ls_shift/su_max 0.000
_refine_ls_shift/su_mean 0.000
_refine_ls_structure_factor_coef Fsqd
_refine_ls_weighting_details 'calc w=1/[\s^2^(Fo^2^)+(0.0483P)^2^+0.0000P] where P=(Fo^2^+2Fc^2^)/3'
_refine_ls_weighting_scheme calc
_refine_ls_wR_factor_gt 0.0953
_refine_ls_wR_factor_ref 0.1093
_reflns_number_gt 2661
_reflns_number_total 4154
_reflns_threshold_expression >2sigma(I)
_cod_data_source_file c5dt02787j2.cif
_cod_data_source_block e_c06
_cod_depositor_comments
;
The following automatic conversions were performed:

'_symmetry_cell_setting' value 'Monoclinic' changed to 'monoclinic'
according to
/usr/data/users/saulius/crontab/automatic-downloads/rss-feeds/RSC/lib/dictionaries/cif_core.dic
dictionary named 'cif_core.dic' version 2.4.2 from 2011-04-26.

Automatic conversion script
Id: cif_fix_values 3271 2015-04-21 07:52:19Z andrius 

 Adding full bibliography for 7036512--7036517.cif.
;
_cod_original_sg_symbol_H-M P2(1)/c
_cod_database_code 7036516

loop_
_symmetry_equiv_pos_as_xyz
'x, y, z'
'-x, y+1/2, -z+1/2'
'-x, -y, -z'
'x, -y-1/2, z-1/2'

loop_
_atom_site_label
_atom_site_type_symbol
_atom_site_fract_x
_atom_site_fract_y
_atom_site_fract_z
_atom_site_U_iso_or_equiv
_atom_site_adp_type
_atom_site_occupancy
_atom_site_symmetry_multiplicity
_atom_site_calc_flag
_atom_site_refinement_flags
Mn1 Mn 0.00899(3) 0.67167(6) 0.08830(2) 0.03356(14) Uani 1 1 d .
Cl1 Cl -0.00742(6) 0.96056(10) 0.14972(4) 0.0440(2) Uani 1 1 d .
O1 O -0.07552(15) 0.7087(3) 0.00140(10) 0.0427(5) Uani 1 1 d .
C1 C -0.1860(2) 0.7188(4) -0.01587(14) 0.0326(6) Uani 1 1 d .
N1 N -0.1215(2) 0.4974(4) 0.19262(15) 0.0461(7) Uani 1 1 d .
H1 H -0.068(2) 0.483(4) 0.2149(16) 0.044(10) Uiso 1 1 d .
O2 O 0.09921(14) 0.5546(3) 0.15914(10) 0.0398(5) Uani 1 1 d .
N2 N -0.12272(18) 0.5697(3) 0.12660(12) 0.0359(6) Uani 1 1 d .
C2 C -0.2223(2) 0.7859(4) -0.08384(15) 0.0389(7) Uani 1 1 d .
H2A H -0.1711 0.8236 -0.1142 0.047 Uiso 1 1 calc R
N3 N 0.1378(2) 0.8119(3) -0.02445(13) 0.0384(6) Uani 1 1 d .
H3 H 0.083(3) 0.838(4) -0.0463(17) 0.055(11) Uiso 1 1 d .
C3 C -0.3336(3) 0.7965(4) -0.10633(17) 0.0460(8) Uani 1 1 d .
H3A H -0.3570 0.8414 -0.1518 0.055 Uiso 1 1 calc R
N4 N 0.14051(18) 0.7393(3) 0.04154(12) 0.0324(5) Uani 1 1 d .
C4 C -0.4107(2) 0.7410(5) -0.06195(18) 0.0490(8) Uani 1 1 d .
H4A H -0.4857 0.7481 -0.0774 0.059 Uiso 1 1 calc R
C5 C -0.3758(2) 0.6752(4) 0.00524(17) 0.0436(7) Uani 1 1 d .
H5A H -0.4280 0.6382 0.0350 0.052 Uiso 1 1 calc R
C6 C -0.2628(2) 0.6625(4) 0.03004(14) 0.0324(6) Uani 1 1 d .
C7 C -0.2301(2) 0.5860(4) 0.10103(15) 0.0339(6) Uani 1 1 d .
C8 C -0.2941(2) 0.5208(4) 0.15237(17) 0.0469(8) Uani 1 1 d .
H8A H -0.3708 0.5149 0.1486 0.056 Uiso 1 1 calc R
C9 C -0.2229(3) 0.4670(5) 0.20947(17) 0.0503(8) Uani 1 1 d .
H9A H -0.2419 0.4182 0.2522 0.060 Uiso 1 1 calc R
C10 C 0.2073(2) 0.5749(4) 0.18109(15) 0.0349(7) Uani 1 1 d .
C11 C 0.2466(2) 0.4996(4) 0.24759(16) 0.0439(8) Uani 1 1 d .
H11A H 0.1986 0.4378 0.2743 0.053 Uiso 1 1 calc R
C12 C 0.3563(3) 0.5174(5) 0.27328(18) 0.0572(10) Uani 1 1 d .
H12A H 0.3819 0.4661 0.3172 0.069 Uiso 1 1 calc R
C13 C 0.4285(3) 0.6096(6) 0.23504(18) 0.0629(10) Uani 1 1 d .
H13A H 0.5018 0.6237 0.2536 0.076 Uiso 1 1 calc R
C14 C 0.3916(2) 0.6810(5) 0.16921(17) 0.0500(8) Uani 1 1 d .
H14A H 0.4410 0.7425 0.1434 0.060 Uiso 1 1 calc R
C15 C 0.2811(2) 0.6632(4) 0.14002(15) 0.0347(6) Uani 1 1 d .
C16 C 0.2476(2) 0.7339(4) 0.06816(15) 0.0326(6) Uani 1 1 d .
C17 C 0.3108(2) 0.8043(4) 0.01662(16) 0.0418(7) Uani 1 1 d .
H17A H 0.3872 0.8162 0.0205 0.050 Uiso 1 1 calc R
C18 C 0.2380(2) 0.8521(4) -0.04035(17) 0.0437(8) Uani 1 1 d .
H18A H 0.2556 0.9038 -0.0829 0.052 Uiso 1 1 calc R

loop_
_atom_site_aniso_label
_atom_site_aniso_U_11
_atom_site_aniso_U_22
_atom_site_aniso_U_33
_atom_site_aniso_U_23
_atom_site_aniso_U_13
_atom_site_aniso_U_12
Mn1 0.0223(2) 0.0470(3) 0.0302(2) 0.0062(2) -0.00278(16) -0.0030(2)
Cl1 0.0453(4) 0.0509(5) 0.0355(4) 0.0000(3) 0.0028(3) 0.0018(4)
O1 0.0232(10) 0.0712(15) 0.0323(11) 0.0095(10) -0.0038(8) -0.0052(10)
C1 0.0282(14) 0.0373(16) 0.0308(15) -0.0034(12) -0.0032(11) -0.0024(12)
N1 0.0382(16) 0.0602(19) 0.0385(16) 0.0141(13) -0.0029(13) -0.0036(14)
O2 0.0250(10) 0.0544(13) 0.0384(11) 0.0107(10) -0.0041(8) -0.0015(9)
N2 0.0297(13) 0.0457(15) 0.0312(13) 0.0078(11) -0.0023(10) -0.0048(11)
C2 0.0353(16) 0.0471(18) 0.0327(16) -0.0034(13) -0.0038(12) -0.0019(14)
N3 0.0361(15) 0.0459(15) 0.0326(14) 0.0023(12) 0.0011(11) 0.0035(13)
C3 0.0414(18) 0.054(2) 0.0393(17) -0.0011(15) -0.0104(14) 0.0065(15)
N4 0.0278(12) 0.0406(14) 0.0282(12) 0.0004(10) -0.0002(10) 0.0002(10)
C4 0.0256(15) 0.064(2) 0.055(2) -0.0027(17) -0.0102(14) 0.0060(15)
C5 0.0269(15) 0.0519(19) 0.0512(19) -0.0006(16) 0.0001(13) -0.0014(14)
C6 0.0267(14) 0.0356(16) 0.0340(15) -0.0031(13) -0.0009(11) 0.0003(12)
C7 0.0257(14) 0.0383(16) 0.0374(16) -0.0032(13) 0.0022(12) -0.0059(12)
C8 0.0317(16) 0.059(2) 0.051(2) 0.0061(16) 0.0080(15) -0.0063(15)
C9 0.0462(19) 0.062(2) 0.0444(19) 0.0128(17) 0.0123(16) -0.0079(17)
C10 0.0286(15) 0.0430(17) 0.0320(15) -0.0038(13) -0.0017(12) 0.0052(13)
C11 0.0364(17) 0.061(2) 0.0336(16) 0.0038(15) -0.0008(13) 0.0118(15)
C12 0.0435(19) 0.087(3) 0.0382(18) 0.0010(18) -0.0101(15) 0.0200(19)
C13 0.0282(17) 0.109(3) 0.049(2) -0.009(2) -0.0099(15) 0.0081(19)
C14 0.0275(15) 0.076(2) 0.0459(19) -0.0090(18) 0.0008(13) -0.0048(16)
C15 0.0237(14) 0.0430(17) 0.0360(15) -0.0095(13) -0.0025(11) 0.0040(13)
C16 0.0269(14) 0.0323(15) 0.0384(16) -0.0086(12) 0.0025(12) 0.0012(12)
C17 0.0286(15) 0.0482(19) 0.0503(19) -0.0043(15) 0.0125(14) -0.0013(14)
C18 0.0405(17) 0.049(2) 0.0433(18) 0.0032(15) 0.0131(14) -0.0017(15)

loop_
_atom_type_symbol
_atom_type_description
_atom_type_scat_dispersion_real
_atom_type_scat_dispersion_imag
_atom_type_scat_source
C C 0.0033 0.0016 'International Tables Vol C Tables 4.2.6.8 and 6.1.1.4'
H H 0.0000 0.0000 'International Tables Vol C Tables 4.2.6.8 and 6.1.1.4'
Cl Cl 0.1484 0.1585 'International Tables Vol C Tables 4.2.6.8 and 6.1.1.4'
Mn Mn 0.3368 0.7283 'International Tables Vol C Tables 4.2.6.8 and 6.1.1.4'
N N 0.0061 0.0033 'International Tables Vol C Tables 4.2.6.8 and 6.1.1.4'
O O 0.0106 0.0060 'International Tables Vol C Tables 4.2.6.8 and 6.1.1.4'

loop_
_geom_angle_atom_site_label_1
_geom_angle_atom_site_label_2
_geom_angle_atom_site_label_3
_geom_angle
O2 Mn1 O1 159.05(10)
O2 Mn1 N4 89.36(9)
O1 Mn1 N4 88.53(9)
O2 Mn1 N2 90.20(9)
O1 Mn1 N2 88.77(9)
N4 Mn1 N2 171.29(10)
O2 Mn1 Cl1 98.39(7)
O1 Mn1 Cl1 102.56(7)
N4 Mn1 Cl1 95.52(7)
N2 Mn1 Cl1 93.14(8)
C1 O1 Mn1 131.69(18)
O1 C1 C2 116.7(3)
O1 C1 C6 123.3(2)
C2 C1 C6 120.0(3)
C9 N1 N2 111.5(3)
C9 N1 H1 129(3)
N2 N1 H1 120(3)
C10 O2 Mn1 130.96(18)
N1 N2 C7 106.1(2)
N1 N2 Mn1 123.73(19)
C7 N2 Mn1 129.08(19)
C3 C2 C1 120.4(3)
C3 C2 H2A 119.8
C1 C2 H2A 119.8
C18 N3 N4 111.3(3)
C18 N3 H3 126(3)
N4 N3 H3 122(3)
C2 C3 C4 120.6(3)
C2 C3 H3A 119.7
C4 C3 H3A 119.7
N3 N4 C16 106.3(2)
N3 N4 Mn1 124.60(18)
C16 N4 Mn1 128.98(19)
C5 C4 C3 119.5(3)
C5 C4 H4A 120.2
C3 C4 H4A 120.2
C4 C5 C6 121.5(3)
C4 C5 H5A 119.3
C6 C5 H5A 119.3
C1 C6 C5 118.1(3)
C1 C6 C7 122.7(2)
C5 C6 C7 119.2(3)
N2 C7 C8 108.5(3)
N2 C7 C6 121.2(2)
C8 C7 C6 130.3(3)
C9 C8 C7 106.7(3)
C9 C8 H8A 126.6
C7 C8 H8A 126.6
N1 C9 C8 107.2(3)
N1 C9 H9A 126.4
C8 C9 H9A 126.4
O2 C10 C11 117.3(3)
O2 C10 C15 123.1(2)
C11 C10 C15 119.6(3)
C12 C11 C10 120.0(3)
C12 C11 H11A 120.0
C10 C11 H11A 120.0
C13 C12 C11 121.1(3)
C13 C12 H12A 119.5
C11 C12 H12A 119.5
C14 C13 C12 119.6(3)
C14 C13 H13A 120.2
C12 C13 H13A 120.2
C13 C14 C15 121.5(3)
C13 C14 H14A 119.3
C15 C14 H14A 119.3
C14 C15 C10 118.2(3)
C14 C15 C16 119.2(3)
C10 C15 C16 122.6(2)
N4 C16 C17 108.4(3)
N4 C16 C15 121.1(3)
C17 C16 C15 130.5(3)
C18 C17 C16 106.2(3)
C18 C17 H17A 126.9
C16 C17 H17A 126.9
N3 C18 C17 107.8(3)
N3 C18 H18A 126.1
C17 C18 H18A 126.1

loop_
_geom_bond_atom_site_label_1
_geom_bond_atom_site_label_2
_geom_bond_distance
Mn1 O2 1.8481(19)
Mn1 O1 1.8522(19)
Mn1 N4 1.970(2)
Mn1 N2 1.976(2)
Mn1 Cl1 2.4515(12)
O1 C1 1.353(3)
C1 C2 1.395(4)
C1 C6 1.399(4)
N1 C9 1.326(4)
N1 N2 1.347(3)
N1 H1 0.74(3)
O2 C10 1.346(3)
N2 C7 1.350(3)
C2 C3 1.380(4)
C2 H2A 0.9300
N3 C18 1.321(4)
N3 N4 1.346(3)
N3 H3 0.77(3)
C3 C4 1.381(4)
C3 H3A 0.9300
N4 C16 1.347(3)
C4 C5 1.375(4)
C4 H4A 0.9300
C5 C6 1.410(4)
C5 H5A 0.9300
C6 C7 1.462(4)
C7 C8 1.388(4)
C8 C9 1.364(4)
C8 H8A 0.9300
C9 H9A 0.9300
C10 C11 1.402(4)
C10 C15 1.406(4)
C11 C12 1.378(4)
C11 H11A 0.9300
C12 C13 1.374(5)
C12 H12A 0.9300
C13 C14 1.373(4)
C13 H13A 0.9300
C14 C15 1.405(4)
C14 H14A 0.9300
C15 C16 1.462(4)
C16 C17 1.398(4)
C17 C18 1.361(4)
C17 H17A 0.9300
C18 H18A 0.9300

loop_
_geom_torsion_atom_site_label_1
_geom_torsion_atom_site_label_2
_geom_torsion_atom_site_label_3
_geom_torsion_atom_site_label_4
_geom_torsion
O2 Mn1 O1 C1 107.0(3)
N4 Mn1 O1 C1 -168.6(3)
N2 Mn1 O1 C1 19.6(2)
Cl1 Mn1 O1 C1 -73.3(2)
Mn1 O1 C1 C2 166.8(2)
Mn1 O1 C1 C6 -14.7(4)
O1 Mn1 O2 C10 106.1(3)
N4 Mn1 O2 C10 21.9(2)
N2 Mn1 O2 C10 -166.8(3)
Cl1 Mn1 O2 C10 -73.6(2)
C9 N1 N2 C7 0.2(4)
C9 N1 N2 Mn1 169.4(2)
O2 Mn1 N2 N1 16.7(2)
O1 Mn1 N2 N1 175.7(2)
N4 Mn1 N2 N1 103.8(6)
Cl1 Mn1 N2 N1 -81.8(2)
O2 Mn1 N2 C7 -176.8(3)
O1 Mn1 N2 C7 -17.7(3)
N4 Mn1 N2 C7 -89.7(7)
Cl1 Mn1 N2 C7 84.8(2)
O1 C1 C2 C3 178.4(3)
C6 C1 C2 C3 -0.2(4)
C1 C2 C3 C4 0.0(5)
C18 N3 N4 C16 0.0(3)
C18 N3 N4 Mn1 176.7(2)
O2 Mn1 N4 N3 169.5(2)
O1 Mn1 N4 N3 10.3(2)
N2 Mn1 N4 N3 82.3(6)
Cl1 Mn1 N4 N3 -92.2(2)
O2 Mn1 N4 C16 -14.6(2)
O1 Mn1 N4 C16 -173.8(2)
N2 Mn1 N4 C16 -101.8(6)
Cl1 Mn1 N4 C16 83.7(2)
C2 C3 C4 C5 0.2(5)
C3 C4 C5 C6 -0.1(5)
O1 C1 C6 C5 -178.3(3)
C2 C1 C6 C5 0.3(4)
O1 C1 C6 C7 -0.4(4)
C2 C1 C6 C7 178.1(3)
C4 C5 C6 C1 -0.1(4)
C4 C5 C6 C7 -178.0(3)
N1 N2 C7 C8 -0.5(3)
Mn1 N2 C7 C8 -168.9(2)
N1 N2 C7 C6 179.3(3)
Mn1 N2 C7 C6 10.9(4)
C1 C6 C7 N2 1.5(4)
C5 C6 C7 N2 179.4(3)
C1 C6 C7 C8 -178.6(3)
C5 C6 C7 C8 -0.8(5)
N2 C7 C8 C9 0.6(4)
C6 C7 C8 C9 -179.2(3)
N2 N1 C9 C8 0.2(4)
C7 C8 C9 N1 -0.5(4)
Mn1 O2 C10 C11 164.2(2)
Mn1 O2 C10 C15 -17.2(4)
O2 C10 C11 C12 -179.4(3)
C15 C10 C11 C12 2.0(4)
C10 C11 C12 C13 0.6(5)
C11 C12 C13 C14 -1.9(6)
C12 C13 C14 C15 0.5(5)
C13 C14 C15 C10 2.0(5)
C13 C14 C15 C16 -176.9(3)
O2 C10 C15 C14 178.2(3)
C11 C10 C15 C14 -3.3(4)
O2 C10 C15 C16 -2.9(4)
C11 C10 C15 C16 175.7(3)
N3 N4 C16 C17 -0.3(3)
Mn1 N4 C16 C17 -176.76(19)
N3 N4 C16 C15 179.5(2)
Mn1 N4 C16 C15 3.0(4)
C14 C15 C16 N4 -172.0(3)
C10 C15 C16 N4 9.1(4)
C14 C15 C16 C17 7.8(5)
C10 C15 C16 C17 -171.1(3)
N4 C16 C17 C18 0.4(3)
C15 C16 C17 C18 -179.3(3)
N4 N3 C18 C17 0.3(3)
C16 C17 C18 N3 -0.4(3)
